data_7058957
loop_
_publ_author_name
'Kubo, Yuji'
'Shimada, Takuma'
'Maeda, Kentaro'
'Hashimoto, Yuta'

_publ_section_title
;
 Thieno[1,3,2]oxazaborinine-containing aza-BODIPYs with near infrared
 absorption bands: synthesis, photophysical properties, and device
 applications
;
_journal_issue 1
_journal_name_full 'New Journal of Chemistry'
_journal_page_first 29
_journal_page_last 37
_journal_paper_doi 10.1039/C9NJ04612G
_journal_volume 44
_journal_year 2020
_chemical_formula_moiety 'C29 H19 B F N3 O2 S2'
_chemical_formula_sum 'C29 H19 B F N3 O2 S2'
_chemical_formula_weight 535.42
_space_group_crystal_system monoclinic
_space_group_IT_number 15
_space_group_name_Hall '-I 2ya'
_space_group_name_H-M_alt 'I 1 2/a 1'
_symmetry_space_group_name_Hall '-I 2ya'
_symmetry_space_group_name_H-M 'I 1 2/a 1'
_atom_sites_solution_hydrogens geom
_atom_sites_solution_primary direct
_atom_sites_solution_secondary difmap
_audit_update_record
;
2019-09-02 deposited with the CCDC.    2019-10-29 downloaded from the CCDC.
;
_cell_angle_alpha 90.0000
_cell_angle_beta 109.69(4)
_cell_angle_gamma 90.0000
_cell_formula_units_Z 8
_cell_length_a 24.542(14)
_cell_length_b 7.437(4)
_cell_length_c 27.588(12)
_cell_measurement_reflns_used 5043
_cell_measurement_temperature 100
_cell_measurement_theta_max 27.50
_cell_measurement_theta_min 3.00
_cell_volume 4741(4)
_computing_cell_refinement 'CrystalClear-SM Expert 2.0 r15'
_computing_data_collection 'CrystalClear-SM Expert 2.0 r15 (Rigaku, 2011)'
_computing_data_reduction 'CrystalClear-SM Expert 2.0 r15'
_computing_molecular_graphics 'CrystalStructure 4.3'
_computing_publication_material 'CrystalStructure 4.3 (Rigaku, 2018)'
_computing_structure_refinement 'SHELXL Version 2014/7 (Sheldrick, 2008)'
_computing_structure_solution 'SHELXT Version 2014/5 (Sheldrick, 2014)'
_diffrn_ambient_temperature 100
_diffrn_detector_area_resol_mean 13.653
_diffrn_measured_fraction_theta_full 0.998
_diffrn_measured_fraction_theta_max 0.997
_diffrn_measurement_device_type 'Rigaku XtaLAB mini'
_diffrn_measurement_method \w
_diffrn_radiation_type 'Mo K\a'
_diffrn_radiation_wavelength 0.71075
_diffrn_reflns_av_R_equivalents 0.0824
_diffrn_reflns_av_unetI/netI 0.0606
_diffrn_reflns_Laue_measured_fraction_full 0.998
_diffrn_reflns_Laue_measured_fraction_max 0.997
_diffrn_reflns_limit_h_max 31
_diffrn_reflns_limit_h_min -31
_diffrn_reflns_limit_k_max 9
_diffrn_reflns_limit_k_min -9
_diffrn_reflns_limit_l_max 35
_diffrn_reflns_limit_l_min -35
_diffrn_reflns_number 24242
_diffrn_reflns_point_group_measured_fraction_full 0.998
_diffrn_reflns_point_group_measured_fraction_max 0.997
_diffrn_reflns_theta_full 25.242
_diffrn_reflns_theta_max 27.487
_diffrn_reflns_theta_min 3.037
_diffrn_standards_number 0
_exptl_absorpt_coefficient_mu 0.268
_exptl_absorpt_correction_T_max 0.981
_exptl_absorpt_correction_T_min 0.876
_exptl_absorpt_correction_type multi-scan
_exptl_absorpt_process_details 'REQAB (Rigaku, 1998)'
_exptl_crystal_colour brown
_exptl_crystal_density_diffrn 1.500
_exptl_crystal_density_method 'not measured'
_exptl_crystal_description platelet
_exptl_crystal_F_000 2208.00
_exptl_crystal_size_max 0.430
_exptl_crystal_size_mid 0.140
_exptl_crystal_size_min 0.070
_refine_diff_density_max 0.38
_refine_diff_density_min -0.36
_refine_ls_extinction_method none
_refine_ls_goodness_of_fit_ref 1.087
_refine_ls_hydrogen_treatment constr
_refine_ls_number_parameters 343
_refine_ls_number_reflns 5427
_refine_ls_number_restraints 0
_refine_ls_R_factor_all 0.0795
_refine_ls_R_factor_gt 0.0577
_refine_ls_shift/su_max 0.001
_refine_ls_structure_factor_coef Fsqd
_refine_ls_weighting_details 'w = 1/[\s^2^(Fo^2^)+(0.0304P)^2^+8.2160P] where P=(Fo^2^+2Fc^2^)/3'
_refine_ls_weighting_scheme calc
_refine_ls_wR_factor_gt 0.1099
_refine_ls_wR_factor_ref 0.1195
_reflns_Friedel_coverage 0.000
_reflns_number_gt 4214
_reflns_number_total 5427
_reflns_threshold_expression F^2^>2.0\s(F^2^)
_cod_data_source_file c9nj04612g2.cif
_cod_data_source_block Shimada20181221
_cod_depositor_comments
;Adding full bibliography for 7058957.cif.

 Adding full bibliography for 7058957.cif.
;
_cod_database_code 7058957

loop_
_space_group_symop_operation_xyz
'x, y, z'
'-x+1/2, y, -z'
'x+1/2, y+1/2, z+1/2'
'-x+1, y+1/2, -z+1/2'
'-x, -y, -z'
'x-1/2, -y, z'
'-x+1/2, -y+1/2, -z+1/2'
'x, -y+1/2, z+1/2'

loop_
_atom_site_label
_atom_site_type_symbol
_atom_site_fract_x
_atom_site_fract_y
_atom_site_fract_z
_atom_site_U_iso_or_equiv
_atom_site_adp_type
_atom_site_occupancy
_atom_site_site_symmetry_order
_atom_site_calc_flag
_atom_site_refinement_flags_posn
_atom_site_refinement_flags_adp
S1 S 0.31326(3) 0.17833(10) 0.55129(2) 0.02832(17) Uani 1 1 d . .
S2 S 0.09250(3) 0.74533(10) 0.53109(2) 0.02818(17) Uani 1 1 d . .
F1 F 0.21655(6) 0.22480(19) 0.60361(5) 0.0252(3) Uani 1 1 d . .
O1 O 0.24053(7) 0.4958(2) 0.57286(6) 0.0231(4) Uani 1 1 d . .
O2 O 0.45755(8) 0.4110(3) 0.62666(8) 0.0373(5) Uani 1 1 d . .
N1 N 0.21174(9) 0.4976(3) 0.64872(7) 0.0205(4) Uani 1 1 d . .
N2 N 0.27639(9) 0.4422(3) 0.73251(8) 0.0206(4) Uani 1 1 d . .
N3 N 0.30426(9) 0.3654(3) 0.65798(7) 0.0200(4) Uani 1 1 d . .
C1 C 0.12190(12) 0.7294(4) 0.48271(10) 0.0281(6) Uani 1 1 d . .
H1 H 0.1037 0.7769 0.4491 0.034 Uiso 1 1 calc R U
C2 C 0.17348(11) 0.6425(3) 0.49717(9) 0.0241(5) Uani 1 1 d . .
H2 H 0.1956 0.6238 0.4752 0.029 Uiso 1 1 calc R U
C3 C 0.19051(11) 0.5828(3) 0.54906(9) 0.0219(5) Uani 1 1 d . .
C4 C 0.15081(11) 0.6306(3) 0.57312(9) 0.0230(5) Uani 1 1 d . .
C5 C 0.16416(11) 0.6003(3) 0.62670(9) 0.0219(5) Uani 1 1 d . .
C6 C 0.14374(11) 0.6644(3) 0.66600(9) 0.0234(5) Uani 1 1 d . .
H6 H 0.1108 0.7387 0.6611 0.028 Uiso 1 1 calc R U
C7 C 0.18025(10) 0.5995(3) 0.71283(9) 0.0205(5) Uani 1 1 d . .
C8 C 0.17333(11) 0.6279(3) 0.76306(9) 0.0208(5) Uani 1 1 d . .
C9 C 0.12058(11) 0.6930(3) 0.76514(10) 0.0254(6) Uani 1 1 d . .
H9 H 0.0895 0.7143 0.7340 0.030 Uiso 1 1 calc R U
C10 C 0.11292(12) 0.7269(4) 0.81176(10) 0.0282(6) Uani 1 1 d . .
H10 H 0.0771 0.7723 0.8126 0.034 Uiso 1 1 calc R U
C11 C 0.15787(12) 0.6941(4) 0.85706(10) 0.0293(6) Uani 1 1 d . .
H11 H 0.1530 0.7186 0.8891 0.035 Uiso 1 1 calc R U
C12 C 0.21008(12) 0.6257(4) 0.85607(10) 0.0288(6) Uani 1 1 d . .
H12 H 0.2405 0.6015 0.8874 0.035 Uiso 1 1 calc R U
C13 C 0.21791(11) 0.5927(3) 0.80929(9) 0.0247(5) Uani 1 1 d . .
H13 H 0.2537 0.5459 0.8087 0.030 Uiso 1 1 calc R U
C14 C 0.22576(11) 0.5012(3) 0.70166(9) 0.0201(5) Uani 1 1 d . .
C15 C 0.31493(11) 0.3827(3) 0.71130(9) 0.0208(5) Uani 1 1 d . .
C16 C 0.37486(11) 0.3476(3) 0.73814(9) 0.0217(5) Uani 1 1 d . .
C17 C 0.40575(11) 0.3687(3) 0.79361(9) 0.0218(5) Uani 1 1 d . .
C18 C 0.37917(11) 0.3441(3) 0.83093(9) 0.0229(5) Uani 1 1 d . .
H18 H 0.3398 0.3080 0.8206 0.027 Uiso 1 1 calc R U
C19 C 0.40966(11) 0.3717(4) 0.88258(10) 0.0260(6) Uani 1 1 d . .
H19 H 0.3911 0.3542 0.9074 0.031 Uiso 1 1 calc R U
C20 C 0.46747(12) 0.4252(4) 0.89850(10) 0.0306(6) Uani 1 1 d . .
H20 H 0.4882 0.4453 0.9340 0.037 Uiso 1 1 calc R U
C21 C 0.49458(11) 0.4488(4) 0.86223(10) 0.0294(6) Uani 1 1 d . .
H21 H 0.5341 0.4842 0.8729 0.035 Uiso 1 1 calc R U
C22 C 0.46412(11) 0.4208(4) 0.81049(10) 0.0264(6) Uani 1 1 d . .
H22 H 0.4831 0.4372 0.7860 0.032 Uiso 1 1 calc R U
C23 C 0.39910(11) 0.3087(3) 0.70091(9) 0.0244(5) Uani 1 1 d . .
H23 H 0.4386 0.2805 0.7071 0.029 Uiso 1 1 calc R U
C24 C 0.35576(11) 0.3177(3) 0.65231(10) 0.0230(5) Uani 1 1 d . .
C25 C 0.36335(11) 0.2831(3) 0.60326(9) 0.0233(5) Uani 1 1 d . .
C26 C 0.41279(11) 0.3226(4) 0.59182(10) 0.0275(6) Uani 1 1 d . .
C27 C 0.40974(12) 0.2679(4) 0.54153(10) 0.0298(6) Uani 1 1 d . .
H27 H 0.4399 0.2850 0.5277 0.036 Uiso 1 1 calc R U
C28 C 0.35841(12) 0.1884(4) 0.51587(10) 0.0296(6) Uani 1 1 d . .
H28 H 0.3486 0.1431 0.4818 0.036 Uiso 1 1 calc R U
C29 C 0.50401(12) 0.4631(4) 0.60948(12) 0.0394(7) Uani 1 1 d . .
H29A H 0.5337 0.5253 0.6374 0.047 Uiso 1 1 calc R U
H29B H 0.5208 0.3560 0.5994 0.047 Uiso 1 1 calc R U
H29C H 0.4893 0.5439 0.5798 0.047 Uiso 1 1 calc R U
B1 B 0.24333(13) 0.3921(4) 0.61902(11) 0.0221(6) Uani 1 1 d . .

loop_
_atom_site_aniso_label
_atom_site_aniso_U_11
_atom_site_aniso_U_22
_atom_site_aniso_U_33
_atom_site_aniso_U_23
_atom_site_aniso_U_13
_atom_site_aniso_U_12
S1 0.0296(4) 0.0354(4) 0.0219(3) -0.0032(3) 0.0111(3) 0.0006(3)
S2 0.0277(3) 0.0377(4) 0.0215(3) 0.0052(3) 0.0114(3) 0.0084(3)
F1 0.0268(8) 0.0252(8) 0.0246(7) -0.0028(6) 0.0100(6) -0.0022(6)
O1 0.0228(9) 0.0296(10) 0.0192(8) 0.0026(7) 0.0103(7) 0.0031(7)
O2 0.0292(11) 0.0538(13) 0.0352(11) -0.0070(10) 0.0190(9) -0.0081(10)
N1 0.0200(11) 0.0265(11) 0.0175(10) 0.0013(9) 0.0094(8) 0.0007(9)
N2 0.0228(11) 0.0206(10) 0.0203(10) -0.0006(8) 0.0096(9) -0.0012(8)
N3 0.0215(11) 0.0225(11) 0.0183(10) -0.0005(8) 0.0096(8) 0.0004(8)
C1 0.0355(15) 0.0330(15) 0.0187(12) 0.0031(11) 0.0128(11) 0.0008(12)
C2 0.0266(13) 0.0284(14) 0.0211(12) 0.0033(11) 0.0130(11) 0.0011(11)
C3 0.0237(13) 0.0219(13) 0.0207(12) -0.0003(10) 0.0083(10) -0.0010(10)
C4 0.0230(13) 0.0270(13) 0.0199(12) 0.0022(10) 0.0083(10) 0.0029(10)
C5 0.0223(12) 0.0248(13) 0.0204(12) 0.0009(10) 0.0095(10) -0.0016(10)
C6 0.0217(13) 0.0279(14) 0.0242(13) -0.0002(11) 0.0123(10) 0.0025(11)
C7 0.0212(12) 0.0213(12) 0.0217(12) -0.0002(10) 0.0107(10) -0.0018(10)
C8 0.0250(13) 0.0212(12) 0.0200(12) -0.0009(10) 0.0126(10) -0.0030(10)
C9 0.0269(14) 0.0283(14) 0.0250(13) 0.0019(11) 0.0141(11) 0.0011(11)
C10 0.0306(14) 0.0280(14) 0.0330(14) -0.0005(12) 0.0200(12) 0.0000(12)
C11 0.0410(16) 0.0317(15) 0.0225(13) -0.0037(11) 0.0201(12) -0.0056(12)
C12 0.0356(15) 0.0312(14) 0.0217(13) -0.0019(11) 0.0124(12) -0.0026(12)
C13 0.0273(14) 0.0265(14) 0.0239(13) 0.0003(11) 0.0134(11) -0.0011(11)
C14 0.0216(12) 0.0224(12) 0.0185(12) 0.0006(10) 0.0097(10) -0.0020(10)
C15 0.0238(13) 0.0212(12) 0.0190(12) -0.0008(10) 0.0095(10) -0.0022(10)
C16 0.0221(13) 0.0224(13) 0.0223(12) 0.0013(10) 0.0096(10) -0.0009(10)
C17 0.0215(12) 0.0226(12) 0.0210(12) 0.0005(10) 0.0067(10) 0.0020(10)
C18 0.0230(13) 0.0227(13) 0.0243(13) 0.0006(10) 0.0096(11) 0.0013(10)
C19 0.0268(14) 0.0300(14) 0.0231(13) 0.0000(11) 0.0109(11) 0.0028(11)
C20 0.0302(15) 0.0358(16) 0.0223(13) -0.0042(12) 0.0042(12) 0.0033(12)
C21 0.0223(13) 0.0342(15) 0.0299(14) -0.0016(12) 0.0065(11) -0.0010(11)
C22 0.0238(13) 0.0310(14) 0.0260(13) 0.0001(11) 0.0104(11) 0.0016(11)
C23 0.0202(12) 0.0290(14) 0.0255(13) 0.0018(11) 0.0097(11) 0.0021(10)
C24 0.0252(13) 0.0239(13) 0.0232(12) 0.0014(10) 0.0124(11) 0.0014(10)
C25 0.0244(13) 0.0283(14) 0.0178(12) 0.0013(10) 0.0079(10) 0.0042(11)
C26 0.0268(14) 0.0315(14) 0.0270(13) 0.0004(12) 0.0127(11) 0.0036(11)
C27 0.0325(15) 0.0352(15) 0.0272(14) 0.0033(12) 0.0174(12) 0.0073(12)
C28 0.0356(15) 0.0342(15) 0.0228(13) 0.0013(12) 0.0148(12) 0.0091(12)
C29 0.0287(15) 0.0492(19) 0.0444(18) 0.0043(15) 0.0177(14) -0.0021(14)
B1 0.0245(15) 0.0251(15) 0.0197(13) 0.0012(11) 0.0115(12) 0.0003(12)

loop_
_atom_type_symbol
_atom_type_description
_atom_type_scat_dispersion_real
_atom_type_scat_dispersion_imag
_atom_type_scat_source
C C 0.0033 0.0016
;
International Tables for Crystallography
(Vol. C, Tables 4.2.6.8 and 6.1.1.4)
;
H H 0.0000 0.0000
;
International Tables for Crystallography
(Vol. C, Table 6.1.1.4)
;
B B 0.0013 0.0007
;
International Tables for Crystallography
(Vol. C, Tables 4.2.6.8 and 6.1.1.4)
;
F F 0.0171 0.0103
;
International Tables for Crystallography
(Vol. C, Tables 4.2.6.8 and 6.1.1.4)
;
N N 0.0061 0.0033
;
International Tables for Crystallography
(Vol. C, Tables 4.2.6.8 and 6.1.1.4)
;
O O 0.0106 0.0060
;
International Tables for Crystallography
(Vol. C, Tables 4.2.6.8 and 6.1.1.4)
;
S S 0.1246 0.1234
;
International Tables for Crystallography
(Vol. C, Tables 4.2.6.8 and 6.1.1.4)
;

loop_
_geom_angle_atom_site_label_1
_geom_angle_atom_site_label_2
_geom_angle_atom_site_label_3
_geom_angle
C28 S1 C25 92.15(14)
C1 S2 C4 90.99(13)
C3 O1 B1 116.30(19)
C26 O2 C29 116.2(2)
C5 N1 C14 109.4(2)
C5 N1 B1 124.6(2)
C14 N1 B1 126.0(2)
C14 N2 C15 118.4(2)
C24 N3 C15 106.8(2)
C24 N3 B1 132.3(2)
C15 N3 B1 120.9(2)
C2 C1 S2 113.5(2)
C2 C1 H1 123.3
S2 C1 H1 123.3
C1 C2 C3 111.9(2)
C1 C2 H2 124.0
C3 C2 H2 124.0
O1 C3 C4 123.9(2)
O1 C3 C2 123.5(2)
C4 C3 C2 112.6(2)
C3 C4 C5 120.1(2)
C3 C4 S2 110.99(18)
C5 C4 S2 128.6(2)
N1 C5 C4 114.7(2)
N1 C5 C6 108.6(2)
C4 C5 C6 136.4(2)
C7 C6 C5 108.1(2)
C7 C6 H6 126.0
C5 C6 H6 126.0
C6 C7 C14 106.2(2)
C6 C7 C8 125.8(2)
C14 C7 C8 128.0(2)
C13 C8 C9 118.5(2)
C13 C8 C7 122.1(2)
C9 C8 C7 119.4(2)
C10 C9 C8 121.2(2)
C10 C9 H9 119.4
C8 C9 H9 119.4
C11 C10 C9 119.4(2)
C11 C10 H10 120.3
C9 C10 H10 120.3
C10 C11 C12 120.5(2)
C10 C11 H11 119.7
C12 C11 H11 119.7
C11 C12 C13 120.1(3)
C11 C12 H12 120.0
C13 C12 H12 120.0
C12 C13 C8 120.3(2)
C12 C13 H13 119.9
C8 C13 H13 119.9
N2 C14 N1 121.3(2)
N2 C14 C7 130.8(2)
N1 C14 C7 107.4(2)
N2 C15 N3 125.0(2)
N2 C15 C16 125.9(2)
N3 C15 C16 108.7(2)
C23 C16 C15 106.2(2)
C23 C16 C17 126.7(2)
C15 C16 C17 126.8(2)
C22 C17 C18 117.8(2)
C22 C17 C16 119.1(2)
C18 C17 C16 123.1(2)
C19 C18 C17 120.8(2)
C19 C18 H18 119.6
C17 C18 H18 119.6
C18 C19 C20 120.4(2)
C18 C19 H19 119.8
C20 C19 H19 119.8
C21 C20 C19 119.6(2)
C21 C20 H20 120.2
C19 C20 H20 120.2
C22 C21 C20 120.0(3)
C22 C21 H21 120.0
C20 C21 H21 120.0
C21 C22 C17 121.3(2)
C21 C22 H22 119.4
C17 C22 H22 119.4
C16 C23 C24 108.8(2)
C16 C23 H23 125.6
C24 C23 H23 125.6
N3 C24 C23 109.5(2)
N3 C24 C25 124.4(2)
C23 C24 C25 126.0(2)
C26 C25 C24 125.0(2)
C26 C25 S1 109.87(19)
C24 C25 S1 125.1(2)
O2 C26 C25 120.2(2)
O2 C26 C27 126.2(2)
C25 C26 C27 113.5(2)
C28 C27 C26 111.6(2)
C28 C27 H27 124.2
C26 C27 H27 124.2
C27 C28 S1 112.9(2)
C27 C28 H28 123.6
S1 C28 H28 123.6
O2 C29 H29A 109.5
O2 C29 H29B 109.5
H29A C29 H29B 109.5
O2 C29 H29C 109.5
H29A C29 H29C 109.5
H29B C29 H29C 109.5
F1 B1 O1 108.8(2)
F1 B1 N1 110.4(2)
O1 B1 N1 108.2(2)
F1 B1 N3 110.1(2)
O1 B1 N3 115.2(2)
N1 B1 N3 104.1(2)

loop_
_geom_bond_atom_site_label_1
_geom_bond_atom_site_label_2
_geom_bond_distance
S1 C28 1.708(3)
S1 C25 1.728(3)
S2 C1 1.722(3)
S2 C4 1.733(3)
F1 B1 1.404(3)
O1 C3 1.347(3)
O1 B1 1.471(3)
O2 C26 1.360(3)
O2 C29 1.428(3)
N1 C5 1.356(3)
N1 C14 1.383(3)
N1 B1 1.522(3)
N2 C14 1.322(3)
N2 C15 1.344(3)
N3 C24 1.371(3)
N3 C15 1.410(3)
N3 B1 1.532(4)
C1 C2 1.356(4)
C1 H1 0.9500
C2 C3 1.420(3)
C2 H2 0.9500
C3 C4 1.397(3)
C4 C5 1.420(3)
C5 C6 1.421(3)
C6 C7 1.387(3)
C6 H6 0.9500
C7 C14 1.452(3)
C7 C8 1.467(3)
C8 C13 1.397(4)
C8 C9 1.401(3)
C9 C10 1.384(3)
C9 H9 0.9500
C10 C11 1.382(4)
C10 H10 0.9500
C11 C12 1.387(4)
C11 H11 0.9500
C12 C13 1.389(3)
C12 H12 0.9500
C13 H13 0.9500
C15 C16 1.430(3)
C16 C23 1.380(3)
C16 C17 1.470(3)
C17 C22 1.403(4)
C17 C18 1.404(3)
C18 C19 1.384(3)
C18 H18 0.9500
C19 C20 1.394(4)
C19 H19 0.9500
C20 C21 1.387(4)
C20 H20 0.9500
C21 C22 1.386(4)
C21 H21 0.9500
C22 H22 0.9500
C23 C24 1.404(4)
C23 H23 0.9500
C24 C25 1.450(3)
C25 C26 1.384(4)
C26 C27 1.424(4)
C27 C28 1.355(4)
C27 H27 0.9500
C28 H28 0.9500
C29 H29A 0.9800
C29 H29B 0.9800
C29 H29C 0.9800

loop_
_geom_torsion_atom_site_label_1
_geom_torsion_atom_site_label_2
_geom_torsion_atom_site_label_3
_geom_torsion_atom_site_label_4
_geom_torsion
C4 S2 C1 C2 -0.3(2)
S2 C1 C2 C3 0.8(3)
B1 O1 C3 C4 22.3(3)
B1 O1 C3 C2 -160.3(2)
C1 C2 C3 O1 -178.8(2)
C1 C2 C3 C4 -1.1(3)
O1 C3 C4 C5 5.0(4)
C2 C3 C4 C5 -172.6(2)
O1 C3 C4 S2 178.55(19)
C2 C3 C4 S2 0.9(3)
C1 S2 C4 C3 -0.4(2)
C1 S2 C4 C5 172.5(3)
C14 N1 C5 C4 170.5(2)
B1 N1 C5 C4 -10.8(4)
C14 N1 C5 C6 -3.9(3)
B1 N1 C5 C6 174.7(2)
C3 C4 C5 N1 -10.7(4)
S2 C4 C5 N1 177.00(19)
C3 C4 C5 C6 161.6(3)
S2 C4 C5 C6 -10.6(5)
N1 C5 C6 C7 0.5(3)
C4 C5 C6 C7 -172.2(3)
C5 C6 C7 C14 3.0(3)
C5 C6 C7 C8 -177.4(2)
C6 C7 C8 C13 -165.8(3)
C14 C7 C8 C13 13.8(4)
C6 C7 C8 C9 14.0(4)
C14 C7 C8 C9 -166.5(2)
C13 C8 C9 C10 1.8(4)
C7 C8 C9 C10 -178.0(2)
C8 C9 C10 C11 -0.7(4)
C9 C10 C11 C12 -0.8(4)
C10 C11 C12 C13 1.2(4)
C11 C12 C13 C8 0.0(4)
C9 C8 C13 C12 -1.4(4)
C7 C8 C13 C12 178.3(2)
C15 N2 C14 N1 1.8(4)
C15 N2 C14 C7 -168.3(2)
C5 N1 C14 N2 -166.4(2)
B1 N1 C14 N2 15.0(4)
C5 N1 C14 C7 5.8(3)
B1 N1 C14 C7 -172.9(2)
C6 C7 C14 N2 165.8(3)
C8 C7 C14 N2 -13.9(4)
C6 C7 C14 N1 -5.3(3)
C8 C7 C14 N1 175.0(2)
C14 N2 C15 N3 -4.9(4)
C14 N2 C15 C16 167.0(2)
C24 N3 C15 N2 174.2(2)
B1 N3 C15 N2 -7.9(4)
C24 N3 C15 C16 1.1(3)
B1 N3 C15 C16 178.9(2)
N2 C15 C16 C23 -173.4(2)
N3 C15 C16 C23 -0.4(3)
N2 C15 C16 C17 0.2(4)
N3 C15 C16 C17 173.3(2)
C23 C16 C17 C22 25.5(4)
C15 C16 C17 C22 -147.0(3)
C23 C16 C17 C18 -156.4(3)
C15 C16 C17 C18 31.1(4)
C22 C17 C18 C19 0.4(4)
C16 C17 C18 C19 -177.7(2)
C17 C18 C19 C20 0.2(4)
C18 C19 C20 C21 -0.7(4)
C19 C20 C21 C22 0.6(4)
C20 C21 C22 C17 0.1(4)
C18 C17 C22 C21 -0.6(4)
C16 C17 C22 C21 177.7(2)
C15 C16 C23 C24 -0.5(3)
C17 C16 C23 C24 -174.2(2)
C15 N3 C24 C23 -1.4(3)
B1 N3 C24 C23 -178.9(2)
C15 N3 C24 C25 178.8(2)
B1 N3 C24 C25 1.3(4)
C16 C23 C24 N3 1.2(3)
C16 C23 C24 C25 -179.0(2)
N3 C24 C25 C26 145.8(3)
C23 C24 C25 C26 -34.0(4)
N3 C24 C25 S1 -36.9(4)
C23 C24 C25 S1 143.3(2)
C28 S1 C25 C26 0.1(2)
C28 S1 C25 C24 -177.5(2)
C29 O2 C26 C25 -173.5(3)
C29 O2 C26 C27 4.3(4)
C24 C25 C26 O2 -4.5(4)
S1 C25 C26 O2 177.9(2)
C24 C25 C26 C27 177.5(2)
S1 C25 C26 C27 -0.1(3)
O2 C26 C27 C28 -177.9(3)
C25 C26 C27 C28 0.0(3)
C26 C27 C28 S1 0.1(3)
C25 S1 C28 C27 -0.1(2)
C3 O1 B1 F1 81.8(3)
C3 O1 B1 N1 -38.2(3)
C3 O1 B1 N3 -154.1(2)
C5 N1 B1 F1 -84.2(3)
C14 N1 B1 F1 94.3(3)
C5 N1 B1 O1 34.8(3)
C14 N1 B1 O1 -146.8(2)
C5 N1 B1 N3 157.7(2)
C14 N1 B1 N3 -23.9(3)
C24 N3 B1 F1 78.4(3)
C15 N3 B1 F1 -98.8(2)
C24 N3 B1 O1 -45.1(4)
C15 N3 B1 O1 137.7(2)
C24 N3 B1 N1 -163.3(2)
C15 N3 B1 N1 19.5(3)
